data_7131728
loop_
_publ_author_name
'Ru, Hua-Yang'
'Wang, Zhao-Yang'
'Liu, Hua-Li'
'Zang, Shuang-Quan'

_publ_section_title
;
 Regulating structural asymmetry <i>via</i> fluorination engineering in
 hybrid lead bromide perovskites.
;
_journal_issue 52
_journal_name_full 'Chemical communications (Cambridge, England)'
_journal_page_first 8111
_journal_page_last 8114
_journal_paper_doi 10.1039/d3cc02098c
_journal_volume 59
_journal_year 2023
_chemical_formula_moiety 'Br4 Pb, 2(C3 H7 F3 N)'
_chemical_formula_sum 'C6 H14 Br4 F6 N2 Pb'
_chemical_formula_weight 755.02
_space_group_crystal_system orthorhombic
_space_group_IT_number 18
_space_group_name_Hall 'P 2 2ab'
_space_group_name_H-M_alt 'P 21 21 2'
_atom_sites_solution_hydrogens geom
_atom_sites_solution_primary direct
_audit_creation_date 2022-07-21
_audit_creation_method
;
Olex2 1.2
(compiled 2018.05.29 svn.r3508 for OlexSys, GUI svn.r5506)
;
_audit_update_record
;
2023-03-18 deposited with the CCDC.	2023-05-30 downloaded from the CCDC.
;
_cell_angle_alpha 90
_cell_angle_beta 90
_cell_angle_gamma 90
_cell_formula_units_Z 4
_cell_length_a 24.2480(2)
_cell_length_b 8.90729(7)
_cell_length_c 7.91028(7)
_cell_measurement_reflns_used 10803
_cell_measurement_temperature 200.00(10)
_cell_measurement_theta_max 73.6090
_cell_measurement_theta_min 5.2620
_cell_volume 1708.49(2)
_computing_cell_refinement 'CrysAlisPro 1.171.39.27b (Rigaku OD, 2015)'
_computing_data_collection 'CrysAlisPro 1.171.39.27b (Rigaku OD, 2015)'
_computing_data_reduction 'CrysAlisPro 1.171.39.27b (Rigaku OD, 2015)'
_computing_molecular_graphics 'Olex2 (Dolomanov et al., 2009)'
_computing_publication_material 'Olex2 (Dolomanov et al., 2009)'
_computing_structure_refinement 'ShelXL (Sheldrick, 2015)'
_computing_structure_solution 'ShelXS (Sheldrick, 2008)'
_diffrn_ambient_environment N~2~
_diffrn_ambient_temperature 200.00(10)
_diffrn_detector 'CCD plate'
_diffrn_measured_fraction_theta_full 0.996
_diffrn_measured_fraction_theta_max 0.987
_diffrn_measurement_details
;
List of Runs (angles in degrees, time in seconds):

  # Type    Start    End  Width  t~exp~   \w     \q     \k     \f   Frames
#--------------------------------------------------------------------------
  1  \w     41.00  88.00   0.50    0.50    --    0.00  57.00   0.00   94
  2  \w    -21.00  30.00   0.50    0.50    --    0.00 -77.00   0.00  102
  3  \w    -37.00   7.00   0.50    0.50    --    0.00  82.00  60.00   88
  4  \w    -28.00   1.00   0.50    0.50    --    0.00  57.00   0.00   58
  5  \w     18.00  89.00   0.50    0.50    --    0.00  82.00  60.00  142
  6  \w    -89.00 -45.00   0.50    0.50    --    0.00 -77.00   0.00   88
  7  \w     13.00 159.00   0.50    0.50    --   98.80 -15.00 -60.00  292
  8  \w     16.00 126.00   0.50    0.50    --   98.80 -82.00 120.00  220
  9  \w     45.00  72.00   0.50    0.50    --   98.80 -15.00  90.00   54
 10  \w     61.00 134.00   0.50    0.50    --   98.80 -82.00-120.00  146
 11  \w     38.00 176.00   0.50    0.50    --   98.80  15.00   0.00  276
 12  \w     52.00 101.00   0.50    0.50    --   98.80 -82.00  30.00   98
 13  \w     16.00 135.00   0.50    0.50    --   98.80 -82.00 -90.00  238
 14  \w     19.00 136.00   0.50    0.50    --   98.80 -82.00 -60.00  234
 15  \w     66.00 100.00   0.50    0.50    --   98.80 -82.00  90.00   68
 16  \w    148.00 188.00   0.50    0.50    --   98.80  45.00  90.00   80
 17  \w     80.00 117.00   0.50    0.50    --   98.80  45.00  90.00   74
 18  \w     94.00 120.00   0.50    0.50    --   98.80 -82.00-180.00   52
 19  \w     18.00 127.00   0.50    0.50    --   98.80 -61.00 120.00  218
 20  \w     22.00  47.00   0.50    0.50    --   98.80 -82.00   0.00   50
 21  \w     96.00 126.00   0.50    0.50    --   98.80 -82.00   0.00   60
 22  \w     98.00 145.00   0.50    0.50    --   98.80 -15.00  90.00   94
;
_diffrn_measurement_device 'four-circle diffractometer'
_diffrn_measurement_device_type 'XtaLAB AFC12 (RINC): Kappa single'
_diffrn_measurement_method '\w scans'
_diffrn_orient_matrix_type 'CrysAlisPro convention (1999,Acta A55,543-557)'
_diffrn_orient_matrix_UB_11 -0.0111210000
_diffrn_orient_matrix_UB_12 0.0008773000
_diffrn_orient_matrix_UB_13 -0.1916901000
_diffrn_orient_matrix_UB_21 0.0625243000
_diffrn_orient_matrix_UB_22 -0.0053244000
_diffrn_orient_matrix_UB_23 -0.0340609000
_diffrn_orient_matrix_UB_31 -0.0019807000
_diffrn_orient_matrix_UB_32 -0.1729181000
_diffrn_orient_matrix_UB_33 0.0000107000
_diffrn_radiation_monochromator graphite
_diffrn_radiation_probe x-ray
_diffrn_radiation_type CuK\a
_diffrn_radiation_wavelength 1.54184
_diffrn_reflns_av_R_equivalents 0.0767
_diffrn_reflns_av_unetI/netI 0.0402
_diffrn_reflns_Laue_measured_fraction_full 0.996
_diffrn_reflns_Laue_measured_fraction_max 0.987
_diffrn_reflns_limit_h_max 30
_diffrn_reflns_limit_h_min -30
_diffrn_reflns_limit_k_max 8
_diffrn_reflns_limit_k_min -10
_diffrn_reflns_limit_l_max 9
_diffrn_reflns_limit_l_min -9
_diffrn_reflns_number 15698
_diffrn_reflns_point_group_measured_fraction_full 0.995
_diffrn_reflns_point_group_measured_fraction_max 0.979
_diffrn_reflns_theta_full 67.684
_diffrn_reflns_theta_max 73.741
_diffrn_reflns_theta_min 5.290
_diffrn_source 'fine-focus sealed X-ray tube'
_diffrn_source_type 'Enhance (Cu) X-ray Source'
_exptl_absorpt_coefficient_mu 30.643
_exptl_absorpt_correction_T_max 1.00000
_exptl_absorpt_correction_T_min 0.30322
_exptl_absorpt_correction_type multi-scan
_exptl_absorpt_process_details
;
CrysAlisPro 1.171.39.27b (Rigaku Oxford Diffraction, 2015)
Empirical absorption correction using spherical harmonics,
 implemented in SCALE3 ABSPACK scaling algorithm.
;
_exptl_crystal_colour 'clear light colourless'
_exptl_crystal_colour_lustre clear
_exptl_crystal_colour_modifier light
_exptl_crystal_colour_primary colourless
_exptl_crystal_density_diffrn 2.935
_exptl_crystal_description plate
_exptl_crystal_F_000 1360
_exptl_crystal_size_max 0.03
_exptl_crystal_size_mid 0.02
_exptl_crystal_size_min 0.01
_refine_diff_density_max 6.425
_refine_diff_density_min -4.435
_refine_diff_density_rms 0.437
_refine_ls_abs_structure_details
;
 Flack x determined using 1281 quotients [(I+)-(I-)]/[(I+)+(I-)]
 (Parsons, Flack and Wagner, Acta Cryst. B69 (2013) 249-259).
;
_refine_ls_abs_structure_Flack -0.002(11)
_refine_ls_extinction_method none
_refine_ls_goodness_of_fit_ref 1.123
_refine_ls_hydrogen_treatment constr
_refine_ls_matrix_type full
_refine_ls_number_parameters 176
_refine_ls_number_reflns 3382
_refine_ls_number_restraints 0
_refine_ls_restrained_S_all 1.123
_refine_ls_R_factor_all 0.0636
_refine_ls_R_factor_gt 0.0627
_refine_ls_shift/su_max 0.001
_refine_ls_shift/su_mean 0.000
_refine_ls_structure_factor_coef Fsqd
_refine_ls_weighting_details 'w=1/[\s^2^(Fo^2^)+(0.1558P)^2^] where P=(Fo^2^+2Fc^2^)/3'
_refine_ls_weighting_scheme calc
_refine_ls_wR_factor_gt 0.1930
_refine_ls_wR_factor_ref 0.1944
_reflns_Friedel_coverage 0.707
_reflns_Friedel_fraction_full 0.994
_reflns_Friedel_fraction_max 0.968
_reflns_number_gt 3223
_reflns_number_total 3382
_reflns_threshold_expression 'I > 2\s(I)'
_cod_data_source_file d3cc02098c2.cif
_cod_data_source_block hy_CCDC2
_cod_depositor_comments 'Adding full bibliography for 7131726--7131728.cif.'
_cod_original_cell_volume 1708.49(3)
_cod_database_code 7131728
_shelx_shelxl_version_number 2016/4
_shelx_space_group_comment
;
The symmetry employed for this shelxl refinement is uniquely defined
by the following loop, which should always be used as a source of
symmetry information in preference to the above space-group names.
They are only intended as comments.
;
_shelx_estimated_absorpt_t_max 0.749
_shelx_estimated_absorpt_t_min 0.460
_reflns_odcompleteness_completeness 99.56
_reflns_odcompleteness_iscentric 1
_reflns_odcompleteness_theta 66.97
_olex2_refinement_description
;
1. Fixed Uiso
 At 1.2 times of:
  All C(H) groups, All N(H,H,H) groups
 At 1.5 times of:
  All C(H,H,H) groups
2.a Ternary CH refined with riding coordinates:
 C14(H14), C1AA(H1AA)
2.b Idealised Me refined as rotating group:
 N1(H1A,H1B,H1C), C8(H8A,H8B,H8C), N9(H9A,H9B,H9C), C10(H10A,H10B,H10C)
;
_olex2_submission_special_instructions 'No special instructions were received'
_oxdiff_exptl_absorpt_empirical_details
;
Empirical correction (ABSPACK) includes:
- Absorption correction using spherical harmonics
- Frame scaling
;
_oxdiff_exptl_absorpt_empirical_full_max 2.146
_oxdiff_exptl_absorpt_empirical_full_min 0.476

loop_
_space_group_symop_operation_xyz
'x, y, z'
'-x, -y, z'
'x+1/2, -y+1/2, -z'
'-x+1/2, y+1/2, -z'

loop_
_atom_site_label
_atom_site_type_symbol
_atom_site_fract_x
_atom_site_fract_y
_atom_site_fract_z
_atom_site_U_iso_or_equiv
_atom_site_adp_type
_atom_site_occupancy
_atom_site_site_symmetry_order
_atom_site_calc_flag
_atom_site_refinement_flags_posn
_atom_site_refinement_flags_adp
_atom_site_refinement_flags_occupancy
_atom_site_disorder_assembly
_atom_site_disorder_group
Pb1 Pb 0.25101(2) 0.34178(6) 0.25598(6) 0.0233(3) Uani 1 1 d . . . . .
Br2 Br 0.24994(7) 0.66650(19) 0.4230(2) 0.0312(5) Uani 1 1 d . . . . .
Br3 Br 0.12966(8) 0.34801(18) 0.2334(2) 0.0296(5) Uani 1 1 d . . . . .
Br4 Br 0.37405(8) 0.3764(2) 0.2154(2) 0.0307(5) Uani 1 1 d . . . . .
Br5 Br 0.25202(7) 0.0584(2) 0.0529(2) 0.0341(5) Uani 1 1 d . . . . .
N1 N 0.3626(6) 0.2156(15) -0.1688(18) 0.030(3) Uani 1 1 d . . . . .
H1A H 0.326911 0.234451 -0.185371 0.037 Uiso 1 1 calc GR . . . .
H1B H 0.372716 0.251198 -0.068381 0.037 Uiso 1 1 calc GR . . . .
H1C H 0.368278 0.116978 -0.171964 0.037 Uiso 1 1 calc GR . . . .
C5 C 0.4560(8) 0.274(2) -0.266(3) 0.039(4) Uani 1 1 d . . . . .
F8 F 0.4870(5) 0.3208(18) -0.3967(17) 0.063(4) Uani 1 1 d . . . . .
F10 F 0.4710(5) 0.3523(14) -0.1313(15) 0.051(3) Uani 1 1 d . . . . .
F12 F 0.4694(5) 0.1310(14) -0.238(2) 0.067(4) Uani 1 1 d . . . . .
C14 C 0.3960(6) 0.2906(18) -0.306(2) 0.030(4) Uani 1 1 d . . . . .
H14 H 0.388329 0.240277 -0.413119 0.036 Uiso 1 1 calc R . . . .
F3 F 0.0579(5) 0.5070(13) -0.4031(16) 0.050(3) Uani 1 1 d . . . . .
F4 F 0.1453(4) 0.5052(12) -0.3498(14) 0.039(2) Uani 1 1 d . . . . .
F0AA F 0.0866(6) 0.5207(11) -0.1478(13) 0.046(3) Uani 1 1 d . . . . .
C6 C 0.0958(7) 0.4602(19) -0.294(2) 0.029(3) Uani 1 1 d . . . . .
C8 C 0.0402(7) 0.229(2) -0.208(3) 0.043(5) Uani 1 1 d . . . . .
H8A H 0.034765 0.272083 -0.097495 0.065 Uiso 1 1 calc GR . . . .
H8B H 0.041654 0.121733 -0.198331 0.065 Uiso 1 1 calc GR . . . .
H8C H 0.010157 0.257248 -0.279997 0.065 Uiso 1 1 calc GR . . . .
N9 N 0.1419(6) 0.2395(15) -0.1689(18) 0.028(3) Uani 1 1 d . . . . .
H9A H 0.148803 0.142310 -0.184318 0.034 Uiso 1 1 calc GR . . . .
H9B H 0.132893 0.255568 -0.061380 0.034 Uiso 1 1 calc GR . . . .
H9C H 0.171785 0.292718 -0.194773 0.034 Uiso 1 1 calc GR . . . .
C10 C 0.3787(9) 0.455(2) -0.321(2) 0.048(5) Uani 1 1 d . . . . .
H10A H 0.339214 0.461515 -0.318969 0.071 Uiso 1 1 calc GR . . . .
H10B H 0.392371 0.495230 -0.425189 0.071 Uiso 1 1 calc GR . . . .
H10C H 0.393699 0.510749 -0.227821 0.071 Uiso 1 1 calc GR . . . .
C1AA C 0.0944(7) 0.2870(18) -0.282(2) 0.030(3) Uani 1 1 d . . . . .
H1AA H 0.099633 0.244082 -0.395151 0.036 Uiso 1 1 calc R . . . .

loop_
_atom_site_aniso_label
_atom_site_aniso_U_11
_atom_site_aniso_U_22
_atom_site_aniso_U_33
_atom_site_aniso_U_23
_atom_site_aniso_U_13
_atom_site_aniso_U_12
Pb1 0.0331(5) 0.0172(5) 0.0196(4) 0.00062(19) -0.0007(3) -0.00022(19)
Br2 0.0383(8) 0.0317(10) 0.0236(9) -0.0068(6) 0.0011(7) -0.0023(7)
Br3 0.0385(9) 0.0210(8) 0.0292(10) 0.0005(8) 0.0037(7) 0.0002(6)
Br4 0.0400(9) 0.0202(8) 0.0320(11) -0.0009(7) -0.0040(7) 0.0010(7)
Br5 0.0427(9) 0.0342(10) 0.0254(9) -0.0084(7) 0.0005(8) -0.0004(7)
N1 0.040(7) 0.022(7) 0.029(8) -0.002(6) -0.001(6) -0.008(5)
C5 0.040(9) 0.035(10) 0.043(11) -0.010(9) 0.003(8) -0.003(7)
F8 0.050(7) 0.082(10) 0.057(8) 0.002(8) 0.016(6) -0.012(7)
F10 0.053(6) 0.054(7) 0.046(7) -0.008(6) -0.017(5) -0.009(5)
F12 0.042(6) 0.041(6) 0.117(13) 0.006(8) -0.010(7) 0.012(5)
C14 0.039(8) 0.023(8) 0.027(9) -0.011(7) 0.005(7) 0.001(6)
F3 0.055(6) 0.044(6) 0.053(8) 0.013(6) -0.001(5) 0.012(5)
F4 0.041(5) 0.036(6) 0.038(6) 0.015(5) -0.006(4) -0.005(4)
F0AA 0.088(8) 0.026(6) 0.025(5) -0.003(4) -0.004(5) 0.015(5)
C6 0.038(8) 0.034(9) 0.013(7) 0.015(7) 0.001(6) 0.002(7)
C8 0.032(8) 0.040(11) 0.057(13) 0.006(10) 0.001(8) 0.006(7)
N9 0.041(7) 0.013(6) 0.031(8) -0.003(6) -0.002(6) -0.002(5)
C10 0.074(14) 0.029(10) 0.040(12) 0.000(9) 0.015(11) 0.008(10)
C1AA 0.040(8) 0.022(8) 0.029(9) -0.002(7) 0.001(7) -0.002(6)

loop_
_atom_type_symbol
_atom_type_description
_atom_type_scat_dispersion_real
_atom_type_scat_dispersion_imag
_atom_type_scat_source
C C 0.0181 0.0091 'International Tables Vol C Tables 4.2.6.8 and 6.1.1.4'
H H 0.0000 0.0000 'International Tables Vol C Tables 4.2.6.8 and 6.1.1.4'
Br Br -0.6763 1.2805 'International Tables Vol C Tables 4.2.6.8 and 6.1.1.4'
F F 0.0727 0.0534 'International Tables Vol C Tables 4.2.6.8 and 6.1.1.4'
N N 0.0311 0.0180 'International Tables Vol C Tables 4.2.6.8 and 6.1.1.4'
Pb Pb -4.0753 8.5060 'International Tables Vol C Tables 4.2.6.8 and 6.1.1.4'

loop_
_geom_angle_atom_site_label_1
_geom_angle_atom_site_label_2
_geom_angle_atom_site_label_3
_geom_angle
_geom_angle_site_symmetry_1
_geom_angle_site_symmetry_3
_geom_angle_publ_flag
Br2 Pb1 Br2 97.03(2) 4_546 . ?
Br2 Pb1 Br4 98.73(5) 4_546 . ?
Br2 Pb1 Br5 90.88(5) 4_546 . ?
Br2 Pb1 Br5 173.06(5) 4_546 4 ?
Br3 Pb1 Br2 93.08(5) . 4_546 ?
Br3 Pb1 Br2 89.99(5) . . ?
Br3 Pb1 Br4 168.16(6) . . ?
Br3 Pb1 Br5 89.51(5) . . ?
Br3 Pb1 Br5 85.25(5) . 4 ?
Br4 Pb1 Br2 87.67(5) . . ?
Br4 Pb1 Br5 82.91(5) . 4 ?
Br5 Pb1 Br2 76.26(5) 4 . ?
Br5 Pb1 Br2 172.09(5) . . ?
Br5 Pb1 Br4 91.20(5) . . ?
Br5 Pb1 Br5 95.834(18) . 4 ?
Pb1 Br2 Pb1 146.14(6) 4_556 . ?
Pb1 Br5 Pb1 160.67(7) . 4_545 ?
F8 C5 C14 110.7(16) . . ?
F10 C5 F8 107.3(15) . . ?
F10 C5 C14 112.3(15) . . ?
F12 C5 F8 107.1(17) . . ?
F12 C5 F10 107.4(18) . . ?
F12 C5 C14 111.7(15) . . ?
N1 C14 C10 109.5(14) . . ?
C5 C14 N1 109.3(15) . . ?
C5 C14 C10 112.4(15) . . ?
F3 C6 F4 108.3(13) . . ?
F3 C6 C1AA 109.7(15) . . ?
F4 C6 C1AA 109.8(14) . . ?
F0AA C6 F3 109.2(14) . . ?
F0AA C6 F4 108.9(16) . . ?
F0AA C6 C1AA 110.9(13) . . ?
C8 C1AA C6 112.3(14) . . ?
N9 C1AA C6 107.3(13) . . ?
N9 C1AA C8 109.2(15) . . ?

loop_
_geom_bond_atom_site_label_1
_geom_bond_atom_site_label_2
_geom_bond_distance
_geom_bond_site_symmetry_2
_geom_bond_publ_flag
Pb1 Br2 2.9808(17) 4_546 ?
Pb1 Br2 3.1801(17) . ?
Pb1 Br3 2.949(2) . ?
Pb1 Br4 3.016(2) . ?
Pb1 Br5 3.1141(17) 4 ?
Pb1 Br5 2.9922(18) . ?
Br2 Pb1 2.9808(17) 4_556 ?
Br5 Pb1 3.1141(17) 4_545 ?
N1 C14 1.51(2) . ?
C5 F8 1.34(2) . ?
C5 F10 1.33(2) . ?
C5 F12 1.33(2) . ?
C5 C14 1.50(2) . ?
C14 C10 1.53(2) . ?
F3 C6 1.328(19) . ?
F4 C6 1.338(19) . ?
F0AA C6 1.30(2) . ?
C6 C1AA 1.55(2) . ?
C8 C1AA 1.53(2) . ?
N9 C1AA 1.52(2) . ?
